data_1573226
loop_
_publ_author_name
'Sumida, Akifumi'
'Saeki, Akinori'
'Matsuo, Kyohei'
'Naka, Kensuke'
'Imoto, Hiroaki'

_publ_section_title
;
 Dithienoarsinines: Stable and Planer \p-Extended Arsabenzenes
;
_journal_name_full 'Chemical Science'
_journal_paper_doi 10.1039/D4SC06590E
_journal_year 2024
_chemical_formula_moiety '1(C17 H9 As S2)'
_chemical_formula_sum 'C17 H9 As S2'
_chemical_formula_weight 352.28
_space_group_crystal_system monoclinic
_space_group_IT_number 14
_space_group_name_Hall '-P 2ybc'
_space_group_name_H-M_alt 'P 1 21/c 1'
_atom_sites_solution_hydrogens geom
_atom_sites_solution_primary dual
_audit_creation_date 2023-01-09
_audit_creation_method
;
Olex2 1.5-ac5-024
(compiled 2022.04.12 svn.rca3783a0 for Rigaku Oxford Diffraction, GUI svn.r6498)
;
_audit_update_record
;
2024-09-20 deposited with the CCDC.	2024-11-18 downloaded from the CCDC.
;
_cell_angle_alpha 90
_cell_angle_beta 93.983(8)
_cell_angle_gamma 90
_cell_formula_units_Z 4
_cell_length_a 13.1348(11)
_cell_length_b 8.5422(5)
_cell_length_c 12.1986(10)
_cell_measurement_reflns_used 1242
_cell_measurement_temperature 100
_cell_measurement_theta_max 24.8440
_cell_measurement_theta_min 2.8370
_cell_volume 1365.38(18)
_computing_cell_refinement 'CrysAlisPro 1.171.42.74a (Rigaku OD, 2022)'
_computing_data_collection 'CrysAlisPro 1.171.42.74a (Rigaku OD, 2022)'
_computing_data_reduction 'CrysAlisPro 1.171.42.74a (Rigaku OD, 2022)'
_computing_molecular_graphics 'Olex2 1.5-ac5-024 (Dolomanov et al., 2009)'
_computing_publication_material 'Olex2 1.5-ac5-024 (Dolomanov et al., 2009)'
_computing_structure_refinement 'SHELXL 2018/3 (Sheldrick, 2015)'
_computing_structure_solution 'SHELXT 2018/2 (Sheldrick, 2018)'
_diffrn_ambient_temperature 100
_diffrn_detector 'CCD plate'
_diffrn_measured_fraction_theta_full 1.000
_diffrn_measured_fraction_theta_max 1.000
_diffrn_measurement_details
;
List of Runs (angles in degrees, time in seconds):

  # Type    Start    End  Width  t~exp~   \w     \q     \k     \f   Frames
#--------------------------------------------------------------------------
  1  \w    -74.00 110.05   0.15    5.00    --   30.00  54.00  90.00 1227
  2  \w     71.00 118.10   0.15    5.00    --   30.00  54.00   0.00  314
;
_diffrn_measurement_device 'two-circle diffractometer'
_diffrn_measurement_device_type 'XtaLAB Mini (JP)'
_diffrn_measurement_method '\w scans'
_diffrn_orient_matrix_type 'CrysAlisPro convention (1999,Acta A55,543-557)'
_diffrn_orient_matrix_UB_11 0.0355425000
_diffrn_orient_matrix_UB_12 0.0358650000
_diffrn_orient_matrix_UB_13 0.0386655000
_diffrn_orient_matrix_UB_21 -0.0395285000
_diffrn_orient_matrix_UB_22 0.0129808000
_diffrn_orient_matrix_UB_23 0.0356360000
_diffrn_orient_matrix_UB_31 0.0103177000
_diffrn_orient_matrix_UB_32 -0.0737445000
_diffrn_orient_matrix_UB_33 0.0251387000
_diffrn_radiation_monochromator graphite
_diffrn_radiation_probe x-ray
_diffrn_radiation_type 'Mo K\a'
_diffrn_radiation_wavelength 0.71073
_diffrn_reflns_av_R_equivalents 0.0540
_diffrn_reflns_av_unetI/netI 0.0939
_diffrn_reflns_Laue_measured_fraction_full 1.000
_diffrn_reflns_Laue_measured_fraction_max 1.000
_diffrn_reflns_limit_h_max 16
_diffrn_reflns_limit_h_min -12
_diffrn_reflns_limit_k_max 9
_diffrn_reflns_limit_k_min -10
_diffrn_reflns_limit_l_max 9
_diffrn_reflns_limit_l_min -15
_diffrn_reflns_number 5484
_diffrn_reflns_point_group_measured_fraction_full 1.000
_diffrn_reflns_point_group_measured_fraction_max 1.000
_diffrn_reflns_theta_full 25.242
_diffrn_reflns_theta_max 26.369
_diffrn_reflns_theta_min 2.847
_diffrn_source 'fine-focus sealed X-ray tube'
_diffrn_source_type 'Rigaku (Mo) X-ray Source'
_exptl_absorpt_coefficient_mu 2.779
_exptl_absorpt_correction_T_max 0.974
_exptl_absorpt_correction_T_min 0.904
_exptl_absorpt_correction_type analytical
_exptl_absorpt_process_details
;
CrysAlisPro 1.171.42.74a (Rigaku Oxford Diffraction, 2022)
Analytical numeric absorption correction using a multifaceted crystal
model based on expressions derived by R.C. Clark & J.S. Reid.
(Clark, R. C. & Reid, J. S. (1995). Acta Cryst. A51, 887-897)
Empirical absorption correction using spherical harmonics,
implemented in SCALE3 ABSPACK scaling algorithm.
;
_exptl_crystal_colour red
_exptl_crystal_colour_primary red
_exptl_crystal_density_diffrn 1.714
_exptl_crystal_description plate
_exptl_crystal_F_000 704
_exptl_crystal_size_max 0.347
_exptl_crystal_size_mid 0.19
_exptl_crystal_size_min 0.077
_refine_diff_density_max 0.462
_refine_diff_density_min -0.525
_refine_diff_density_rms 0.078
_refine_ls_extinction_method none
_refine_ls_goodness_of_fit_ref 1.112
_refine_ls_hydrogen_treatment constr
_refine_ls_matrix_type full
_refine_ls_number_parameters 350
_refine_ls_number_reflns 2805
_refine_ls_number_restraints 160
_refine_ls_restrained_S_all 1.088
_refine_ls_R_factor_all 0.1277
_refine_ls_R_factor_gt 0.0622
_refine_ls_shift/su_max 0.000
_refine_ls_shift/su_mean 0.000
_refine_ls_structure_factor_coef Fsqd
_refine_ls_weighting_details 'w=1/[\s^2^(Fo^2^)+(0.0529P)^2^+0.0847P] where P=(Fo^2^+2Fc^2^)/3'
_refine_ls_weighting_scheme calc
_refine_ls_wR_factor_gt 0.1284
_refine_ls_wR_factor_ref 0.1643
_reflns_Friedel_coverage 0.000
_reflns_number_gt 1619
_reflns_number_total 2805
_reflns_threshold_expression 'I > 2\s(I)'
_cod_data_source_file d4sc06590e2.cif
_cod_data_source_block 3d-plate
_cod_database_code 1573226
_shelx_shelxl_version_number 2018/3
_chemical_oxdiff_formula C17H9S2As
_shelx_space_group_comment
;
The symmetry employed for this shelxl refinement is uniquely defined
by the following loop, which should always be used as a source of
symmetry information in preference to the above space-group names.
They are only intended as comments.
;
_shelx_estimated_absorpt_t_max 0.814
_shelx_estimated_absorpt_t_min 0.446
_olex2_refinement_description
;
1. Fixed Uiso
 At 1.2 times of:
  All C(H) groups
2. Restrained distances
 As1A-C5A \\sim As1B-C5B
 with sigma of 0.02
 C17A-C4A \\sim C17B-C4B
 with sigma of 0.04
 S1A-C2A \\sim S1B-C2B
 with sigma of 0.02
 S2A-C4A \\sim S2B-C4B
 with sigma of 0.02
 C5A-C4A \\sim C5B-C4B
 with sigma of 0.02
 C1A-C2A \\sim C1B-C2B
 with sigma of 0.02
 C12A-C4A \\sim C12B-C4B
 with sigma of 0.04
 C6A-C2A \\sim C6B-C2B
 with sigma of 0.04
 As1A-C4A \\sim As1B-C4B
 with sigma of 0.04
 As1A-C2A \\sim As1B-C2B
 with sigma of 0.04
 C12A-C14A \\sim C12B-C14B
 with sigma of 0.04
 C2A-C11A \\sim C2B-C11B
 with sigma of 0.04
 As1A-C1A \\sim As1B-C1B
 with sigma of 0.02
 C9A-C7A \\sim C9B-C7B
 with sigma of 0.04
 C16A-C13A \\sim C16B-C13B
 with sigma of 0.04
 S2A-C13A \\sim S2B-C13B
 with sigma of 0.04
 S1A-C11A \\sim S1B-C11B
 with sigma of 0.02
 C6A-C8A \\sim C6B-C8B
 with sigma of 0.04
 S2A-C12A \\sim S2B-C12B
 with sigma of 0.04
 C5A-C17A \\sim C5B-C17B
 with sigma of 0.02
 C5A-C12A \\sim C5B-C12B
 with sigma of 0.04
 C17A-C13A \\sim C17B-C13B
 with sigma of 0.04
 C1A-C6A \\sim C1B-C6B
 with sigma of 0.02
 C12A-C15A \\sim C12B-C15B
 with sigma of 0.04
 C17A-C12A \\sim C17B-C12B
 with sigma of 0.02
 C17A-C16A \\sim C17B-C16B
 with sigma of 0.02
 C11A-C9A \\sim C11B-C9B
 with sigma of 0.04
 C12A-C13A \\sim C12B-C13B
 with sigma of 0.02
 C6A-C11A \\sim C6B-C11B
 with sigma of 0.02
 S2A-C16A \\sim S2B-C16B
 with sigma of 0.04
 C6A-C7A \\sim C6B-C7B
 with sigma of 0.02
 C5A-C1A \\sim C5B-C1B
 with sigma of 0.04
 C15A-C16A \\sim C15B-C16B
 with sigma of 0.02
 C5A-C16A \\sim C5B-C16B
 with sigma of 0.04
 C15A-C13A \\sim C15B-C13B
 with sigma of 0.02
 C1A-C11A \\sim C1B-C11B
 with sigma of 0.04
 C13A-C14A \\sim C13B-C14B
 with sigma of 0.02
 C10A-C11A \\sim C10B-C11B
 with sigma of 0.02
 C1A-C7A \\sim C1B-C7B
 with sigma of 0.04
 C10A-C9A \\sim C10B-C9B
 with sigma of 0.02
 C17A-C15A \\sim C17B-C15B
 with sigma of 0.04
 C9A-C8A \\sim C9B-C8B
 with sigma of 0.02
 C8A-C7A \\sim C8B-C7B
 with sigma of 0.02
 As1A-C17A \\sim As1B-C17B
 with sigma of 0.04
 C12A-C16A \\sim C12B-C16B
 with sigma of 0.04
 As1A-C6A \\sim As1B-C6B
 with sigma of 0.04
 C6A-C10A \\sim C6B-C10B
 with sigma of 0.04
 C15A-C14A \\sim C15B-C14B
 with sigma of 0.04
 C16A-C14A \\sim C16B-C14B
 with sigma of 0.04
 S1A-C1A \\sim S1B-C1B
 with sigma of 0.04
 C10A-C8A \\sim C10B-C8B
 with sigma of 0.04
 S1A-C6A \\sim S1B-C6B
 with sigma of 0.04
 C11A-C7A \\sim C11B-C7B
 with sigma of 0.04
 S1A-C10A \\sim S1B-C10B
 with sigma of 0.04
 S2A-C5A \\sim S2B-C5B
 with sigma of 0.04
 S2A-C17A \\sim S2B-C17B
 with sigma of 0.04
3. Rigid body (RIGU) restrains
 As1B, C5B, C4B, C3B, C2B, C1B
 with sigma for 1-2 distances of 0.002 and sigma for 1-3 distances of 0.002
 C17A, C12A, C13A, C14A, C15A, C16A
 with sigma for 1-2 distances of 0.002 and sigma for 1-3 distances of 0.002
 C7B, C6B, C11B, C10B, C8B, C9B
 with sigma for 1-2 distances of 0.002 and sigma for 1-3 distances of 0.002
4. Others
 Sof(As1B)=Sof(S1B)=Sof(S2B)=Sof(C5B)=Sof(C1B)=Sof(C17B)=Sof(C16B)=Sof(H16B)=
 Sof(C15B)=Sof(H15B)=Sof(C14B)=Sof(H14B)=Sof(C13B)=Sof(H13B)=Sof(C12B)=Sof(C6B)=
 Sof(C2B)=Sof(C10B)=Sof(H10B)=Sof(C11B)=Sof(C9B)=Sof(H9B)=Sof(C8B)=Sof(H8B)=
 Sof(C4B)=Sof(C7B)=Sof(H7B)=Sof(C3B)=Sof(H3B)=1-FVAR(1)
 Sof(As1A)=Sof(S1A)=Sof(S2A)=Sof(C5A)=Sof(C1A)=Sof(C12A)=Sof(C13A)=Sof(H00F)=
 Sof(C14A)=Sof(H00K)=Sof(C15A)=Sof(H00C)=Sof(C16A)=Sof(H00E)=Sof(C17A)=Sof(C6A)=
 Sof(C2A)=Sof(C10A)=Sof(H00H)=Sof(C11A)=Sof(C9A)=Sof(H00J)=Sof(C8A)=Sof(H00L)=
 Sof(C4A)=Sof(C7A)=Sof(H5)=Sof(C3A)=Sof(H15)=FVAR(1)
5.a Aromatic/amide H refined with riding coordinates:
 C13A(H00F), C14A(H00K), C15A(H00C), C16A(H00E), C10A(H00H), C9A(H00J),
 C8A(H00L), C7A(H5), C16B(H16B), C15B(H15B), C14B(H14B), C13B(H13B), C10B(H10B),
  C9B(H9B), C8B(H8B), C7B(H7B), C3A(H15), C3B(H3B)
5.b Fitted hexagon refined as free rotating group:
 C12A(C13A,C14A,C15A,C16A,C17A)
;
_olex2_submission_special_instructions 'No special instructions were received'
_oxdiff_exptl_absorpt_empirical_details
;
Empirical correction (ABSPACK) includes:
- Absorption correction using spherical harmonics
- Frame scaling
;
_oxdiff_exptl_absorpt_empirical_full_max 1.537
_oxdiff_exptl_absorpt_empirical_full_min 0.751

loop_
_space_group_symop_operation_xyz
'x, y, z'
'-x, y+1/2, -z+1/2'
'-x, -y, -z'
'x, -y-1/2, z-1/2'

loop_
_atom_site_label
_atom_site_type_symbol
_atom_site_fract_x
_atom_site_fract_y
_atom_site_fract_z
_atom_site_U_iso_or_equiv
_atom_site_adp_type
_atom_site_occupancy
_atom_site_site_symmetry_order
_atom_site_calc_flag
_atom_site_refinement_flags_posn
_atom_site_refinement_flags_adp
_atom_site_refinement_flags_occupancy
_atom_site_disorder_assembly
_atom_site_disorder_group
As1A As 0.47630(12) 0.54011(13) 0.30929(13) 0.0511(5) Uani 0.5269(18) 1 d D . P A 1
S1A S 0.2148(4) 0.8027(7) 0.4332(6) 0.0598(13) Uani 0.5269(18) 1 d D . P A 1
S2A S 0.6170(2) 0.8237(3) 0.5864(2) 0.0579(9) Uani 0.5269(18) 1 d D . P A 1
C5A C 0.5559(9) 0.642(3) 0.423(2) 0.039(4) Uani 0.5269(18) 1 d D . P A 1
C1A C 0.3523(9) 0.628(2) 0.341(2) 0.049(5) Uani 0.5269(18) 1 d D . P A 1
C12A C 0.7063(8) 0.7149(13) 0.5248(9) 0.066(5) Uani 0.5269(18) 1 d DG . P A 1
C13A C 0.8104(9) 0.7113(18) 0.5547(10) 0.110(6) Uani 0.5269(18) 1 d DG . P A 1
H00F H 0.837451 0.771893 0.615184 0.132 Uiso 0.5269(18) 1 calc R U P A 1
C14A C 0.8748(6) 0.619(2) 0.4962(12) 0.125(9) Uani 0.5269(18) 1 d DG . P A 1
H00K H 0.945878 0.616336 0.516681 0.150 Uiso 0.5269(18) 1 calc R U P A 1
C15A C 0.8352(8) 0.5301(17) 0.4077(11) 0.129(8) Uani 0.5269(18) 1 d DG . P A 1
H00C H 0.879186 0.466965 0.367734 0.155 Uiso 0.5269(18) 1 calc R U P A 1
C16A C 0.7311(8) 0.5338(14) 0.3778(9) 0.081(5) Uani 0.5269(18) 1 d DG . P A 1
H00E H 0.704067 0.473149 0.317290 0.097 Uiso 0.5269(18) 1 calc R U P A 1
C17A C 0.6667(6) 0.6262(13) 0.4363(10) 0.063(4) Uani 0.5269(18) 1 d DG . P A 1
C6A C 0.2562(9) 0.5945(16) 0.2818(11) 0.050(3) Uani 0.5269(18) 1 d D . P A 1
C2A C 0.3416(8) 0.7435(10) 0.4259(9) 0.051(3) Uani 0.5269(18) 1 d D . P A 1
C10A C 0.0746(11) 0.661(2) 0.2787(11) 0.074(5) Uani 0.5269(18) 1 d D . P A 1
H00H H 0.019961 0.718399 0.306543 0.089 Uiso 0.5269(18) 1 calc R U P A 1
C11A C 0.1754(9) 0.6794(14) 0.3225(9) 0.060(3) Uani 0.5269(18) 1 d D . P A 1
C9A C 0.0579(11) 0.5531(18) 0.1910(11) 0.087(5) Uani 0.5269(18) 1 d D . P A 1
H00J H -0.009146 0.540129 0.157647 0.104 Uiso 0.5269(18) 1 calc R U P A 1
C8A C 0.1354(10) 0.4679(15) 0.1536(10) 0.074(4) Uani 0.5269(18) 1 d D . P A 1
H00L H 0.122186 0.391348 0.097959 0.089 Uiso 0.5269(18) 1 calc R U P A 1
C4A C 0.5228(10) 0.7534(12) 0.4925(10) 0.048(3) Uani 0.5269(18) 1 d D . P A 1
C7A C 0.2316(11) 0.4928(18) 0.1963(12) 0.070(5) Uani 0.5269(18) 1 d D . P A 1
H5 H 0.285445 0.437109 0.165724 0.083 Uiso 0.5269(18) 1 calc R U P A 1
As1B As 0.46078(14) 0.75926(16) 0.46670(12) 0.0428(5) Uani 0.4731(18) 1 d D . P A 2
S1B S 0.2921(4) 0.4985(6) 0.1939(3) 0.0670(12) Uani 0.4731(18) 1 d D . P A 2
S2B S 0.7008(3) 0.4756(4) 0.3189(3) 0.0562(10) Uani 0.4731(18) 1 d D . P A 2
C5B C 0.5794(10) 0.666(3) 0.415(2) 0.033(5) Uani 0.4731(18) 1 d D . P A 2
C1B C 0.3707(10) 0.669(2) 0.358(2) 0.040(4) Uani 0.4731(18) 1 d D . P A 2
C17B C 0.6785(9) 0.6758(17) 0.4760(12) 0.046(4) Uani 0.4731(18) 1 d D . P A 2
C16B C 0.7068(11) 0.7704(15) 0.5665(11) 0.046(3) Uani 0.4731(18) 1 d D . P A 2
H16B H 0.658492 0.834157 0.600082 0.055 Uiso 0.4731(18) 1 calc R U P A 2
C15B C 0.8113(10) 0.7670(19) 0.6063(12) 0.068(4) Uani 0.4731(18) 1 d D . P A 2
H15B H 0.833065 0.832244 0.666450 0.081 Uiso 0.4731(18) 1 calc R U P A 2
C14B C 0.8820(11) 0.672(2) 0.5605(13) 0.079(5) Uani 0.4731(18) 1 d D . P A 2
H14B H 0.950499 0.671023 0.591010 0.095 Uiso 0.4731(18) 1 calc R U P A 2
C13B C 0.8537(10) 0.578(2) 0.4693(13) 0.075(5) Uani 0.4731(18) 1 d D . P A 2
H13B H 0.901954 0.513929 0.436307 0.090 Uiso 0.4731(18) 1 calc R U P A 2
C12B C 0.7516(9) 0.5831(16) 0.4291(10) 0.056(4) Uani 0.4731(18) 1 d D . P A 2
C6B C 0.2629(9) 0.7048(17) 0.3488(10) 0.066(3) Uani 0.4731(18) 1 d D . P A 2
C2B C 0.4007(9) 0.5583(11) 0.2767(8) 0.034(2) Uani 0.4731(18) 1 d D . P A 2
C10B C 0.1038(11) 0.637(3) 0.2380(14) 0.089(6) Uani 0.4731(18) 1 d D . P A 2
H10B H 0.069523 0.576915 0.180969 0.107 Uiso 0.4731(18) 1 calc R U P A 2
C11B C 0.2104(11) 0.625(2) 0.2611(13) 0.070(5) Uani 0.4731(18) 1 d D . P A 2
C9B C 0.0501(13) 0.741(3) 0.3037(16) 0.102(7) Uani 0.4731(18) 1 d D . P A 2
H9B H -0.020757 0.759223 0.287446 0.122 Uiso 0.4731(18) 1 calc R U P A 2
C8B C 0.1006(10) 0.816(2) 0.3903(13) 0.109(6) Uani 0.4731(18) 1 d D . P A 2
H8B H 0.063338 0.877018 0.439044 0.131 Uiso 0.4731(18) 1 calc R U P A 2
C4B C 0.5807(8) 0.5520(10) 0.3345(8) 0.038(2) Uani 0.4731(18) 1 d D . P A 2
C7B C 0.2040(17) 0.805(4) 0.407(2) 0.083(10) Uani 0.4731(18) 1 d D . P A 2
H7B H 0.237477 0.868725 0.462276 0.100 Uiso 0.4731(18) 1 calc R U P A 2
C3A C 0.4153(10) 0.7992(13) 0.4993(10) 0.052(4) Uani 0.5269(18) 1 d . . P A 1
H15 H 0.397319 0.868563 0.555717 0.062 Uiso 0.5269(18) 1 calc R U P A 1
C3B C 0.4970(11) 0.5106(17) 0.2619(13) 0.054(3) Uani 0.4731(18) 1 d . . P A 2
H3B H 0.508599 0.446719 0.200240 0.064 Uiso 0.4731(18) 1 calc R U P A 2

loop_
_atom_site_aniso_label
_atom_site_aniso_U_11
_atom_site_aniso_U_22
_atom_site_aniso_U_33
_atom_site_aniso_U_23
_atom_site_aniso_U_13
_atom_site_aniso_U_12
As1A 0.0667(12) 0.0306(6) 0.0585(10) -0.0034(5) 0.0216(8) 0.0039(6)
S1A 0.057(3) 0.070(2) 0.054(3) -0.0155(18) 0.013(2) 0.012(2)
S2A 0.062(2) 0.0534(16) 0.0585(19) 0.0080(14) 0.0035(15) -0.0026(15)
C5A 0.045(8) 0.028(8) 0.046(7) 0.019(5) 0.026(8) -0.003(8)
C1A 0.054(9) 0.035(9) 0.060(12) -0.008(7) 0.009(8) -0.013(6)
C12A 0.063(7) 0.073(13) 0.064(12) 0.010(7) 0.017(8) 0.007(9)
C13A 0.063(8) 0.166(17) 0.101(13) 0.010(10) 0.010(9) 0.007(9)
C14A 0.058(10) 0.20(2) 0.113(17) 0.003(15) -0.001(9) 0.032(11)
C15A 0.079(9) 0.195(19) 0.112(14) -0.003(12) 0.002(9) 0.045(10)
C16A 0.079(9) 0.097(12) 0.067(12) 0.002(8) 0.011(7) 0.033(8)
C17A 0.074(9) 0.052(9) 0.066(11) 0.014(6) 0.020(7) 0.007(7)
C6A 0.064(10) 0.052(7) 0.035(8) 0.003(6) 0.007(7) -0.001(7)
C2A 0.065(8) 0.034(5) 0.054(7) 0.000(5) 0.016(6) 0.007(5)
C10A 0.067(12) 0.104(12) 0.053(11) -0.021(9) 0.012(8) 0.023(10)
C11A 0.057(9) 0.080(8) 0.045(7) -0.001(6) 0.008(6) 0.002(7)
C9A 0.062(10) 0.133(13) 0.066(10) -0.012(9) 0.009(8) -0.029(9)
C8A 0.065(9) 0.102(10) 0.056(8) -0.018(7) 0.007(7) -0.034(8)
C4A 0.051(8) 0.025(5) 0.065(8) 0.001(5) -0.011(7) 0.006(6)
C7A 0.067(11) 0.076(9) 0.071(10) 0.003(7) 0.043(10) -0.008(10)
As1B 0.0490(12) 0.0369(7) 0.0423(9) -0.0071(6) 0.0013(7) 0.0016(8)
S1B 0.080(3) 0.077(2) 0.043(2) -0.0116(17) -0.003(2) -0.018(3)
S2B 0.073(2) 0.0526(19) 0.044(2) -0.0017(15) 0.0111(16) 0.0214(17)
C5B 0.037(7) 0.028(8) 0.036(7) 0.006(6) 0.016(6) -0.015(6)
C1B 0.044(7) 0.038(9) 0.036(7) -0.002(6) -0.004(6) -0.007(6)
C17B 0.052(10) 0.039(8) 0.047(11) 0.003(8) 0.013(7) 0.002(7)
C16B 0.053(9) 0.044(8) 0.041(8) 0.002(6) 0.008(6) -0.010(7)
C15B 0.044(9) 0.092(11) 0.064(11) 0.015(9) -0.010(7) -0.017(8)
C14B 0.046(10) 0.118(14) 0.075(12) 0.016(10) 0.010(9) -0.006(10)
C13B 0.055(11) 0.111(13) 0.061(12) 0.020(10) 0.014(9) 0.029(10)
C12B 0.053(10) 0.067(9) 0.052(10) 0.013(7) 0.025(7) 0.006(7)
C6B 0.056(7) 0.104(10) 0.037(6) -0.010(6) 0.002(5) -0.008(7)
C2B 0.047(5) 0.030(5) 0.022(5) 0.002(4) -0.017(4) -0.009(5)
C10B 0.059(8) 0.146(15) 0.061(11) -0.006(9) -0.007(8) -0.012(9)
C11B 0.059(8) 0.113(14) 0.037(8) -0.008(9) 0.002(7) -0.013(8)
C9B 0.049(9) 0.170(19) 0.084(11) -0.026(11) -0.009(7) -0.008(9)
C8B 0.049(7) 0.191(16) 0.084(11) -0.036(10) -0.013(6) 0.009(8)
C4B 0.038(5) 0.034(5) 0.042(5) 0.001(4) 0.015(4) -0.002(4)
C7B 0.048(7) 0.150(19) 0.050(14) -0.033(13) -0.010(7) 0.005(9)
C3A 0.048(8) 0.052(7) 0.060(8) -0.008(5) 0.037(7) 0.010(6)
C3B 0.060(6) 0.056(8) 0.045(7) -0.010(6) 0.002(4) 0.001(5)

loop_
_atom_type_symbol
_atom_type_description
_atom_type_scat_dispersion_real
_atom_type_scat_dispersion_imag
_atom_type_scat_source
C C 0.0033 0.0016 'International Tables Vol C Tables 4.2.6.8 and 6.1.1.4'
H H 0.0000 0.0000 'International Tables Vol C Tables 4.2.6.8 and 6.1.1.4'
As As 0.0499 2.0058 'International Tables Vol C Tables 4.2.6.8 and 6.1.1.4'
S S 0.1246 0.1234 'International Tables Vol C Tables 4.2.6.8 and 6.1.1.4'

loop_
_exptl_crystal_face_index_h
_exptl_crystal_face_index_k
_exptl_crystal_face_index_l
_exptl_crystal_face_perp_dist
0 -1 -1 0.1034
0 1 1 0.0860
1 -1 2 0.0743
-1 1 -2 0.2419
1 0 0 0.0498
-1 0 0 0.0268

loop_
_geom_angle_atom_site_label_1
_geom_angle_atom_site_label_2
_geom_angle_atom_site_label_3
_geom_angle
_geom_angle_site_symmetry_1
_geom_angle_site_symmetry_3
_geom_angle_publ_flag
C1A As1A C5A 96.4(8) . . ?
C2A S1A C11A 91.0(5) . . ?
C12A S2A C4A 90.1(5) . . ?
C17A C5A As1A 122.3(17) . . ?
C4A C5A As1A 126.4(10) . . ?
C4A C5A C17A 110.8(16) . . ?
C6A C1A As1A 124.7(12) . . ?
C6A C1A C2A 111.6(11) . . ?
C2A C1A As1A 123.6(9) . . ?
C13A C12A S2A 126.0(7) . . ?
C13A C12A C17A 120.0 . . ?
C17A C12A S2A 114.0(7) . . ?
C14A C13A C12A 120.0 . . ?
C15A C14A C13A 120.0 . . ?
C14A C15A C16A 120.0 . . ?
C15A C16A C17A 120.0 . . ?
C12A C17A C5A 110.6(13) . . ?
C16A C17A C5A 129.3(13) . . ?
C16A C17A C12A 120.0 . . ?
C11A C6A C1A 112.4(11) . . ?
C7A C6A C1A 130.9(12) . . ?
C7A C6A C11A 116.7(11) . . ?
C1A C2A S1A 112.0(8) . . ?
C3A C2A S1A 120.2(9) . . ?
C3A C2A C1A 127.7(11) . . ?
C11A C10A C9A 116.9(12) . . ?
C6A C11A S1A 113.0(8) . . ?
C10A C11A S1A 125.3(9) . . ?
C10A C11A C6A 121.7(10) . . ?
C8A C9A C10A 121.5(13) . . ?
C7A C8A C9A 119.4(12) . . ?
C5A C4A S2A 114.1(9) . . ?
C5A C4A C3A 124.6(11) . . ?
C3A C4A S2A 120.9(8) . . ?
C8A C7A C6A 123.7(12) . . ?
C1B As1B C5B 95.0(9) . . ?
C2B S1B C11B 92.9(6) . . ?
C12B S2B C4B 91.1(5) . . ?
C17B C5B As1B 122.2(18) . . ?
C4B C5B As1B 125.6(10) . . ?
C4B C5B C17B 110.5(16) . . ?
C6B C1B As1B 122.5(13) . . ?
C6B C1B C2B 113.1(12) . . ?
C2B C1B As1B 124.4(9) . . ?
C16B C17B C5B 128.0(15) . . ?
C12B C17B C5B 112.0(15) . . ?
C12B C17B C16B 119.8(10) . . ?
C17B C16B C15B 117.0(10) . . ?
C14B C15B C16B 122.3(11) . . ?
C15B C14B C13B 120.6(13) . . ?
C12B C13B C14B 117.2(11) . . ?
C17B C12B S2B 112.4(9) . . ?
C13B C12B S2B 124.7(9) . . ?
C13B C12B C17B 123.0(11) . . ?
C11B C6B C1B 112.7(12) . . ?
C7B C6B C1B 131.9(15) . . ?
C7B C6B C11B 115.3(14) . . ?
C1B C2B S1B 109.6(9) . . ?
C3B C2B S1B 124.2(9) . . ?
C3B C2B C1B 126.1(11) . . ?
C11B C10B C9B 117.1(16) . . ?
C6B C11B S1B 111.5(10) . . ?
C6B C11B C10B 123.0(13) . . ?
C10B C11B S1B 125.2(12) . . ?
C8B C9B C10B 119.8(16) . . ?
C7B C8B C9B 120.5(15) . . ?
C5B C4B S2B 113.5(8) . . ?
C5B C4B C3B 125.2(11) . . ?
C3B C4B S2B 120.9(9) . . ?
C8B C7B C6B 123.7(19) . . ?
C2A C3A C4A 120.8(10) . . ?
C2B C3B C4B 122.5(14) . . ?

loop_
_geom_bond_atom_site_label_1
_geom_bond_atom_site_label_2
_geom_bond_distance
_geom_bond_site_symmetry_2
_geom_bond_publ_flag
As1A C5A 1.89(2) . ?
As1A C1A 1.857(14) . ?
S1A C2A 1.748(11) . ?
S1A C11A 1.762(12) . ?
S2A C12A 1.711(8) . ?
S2A C4A 1.735(12) . ?
C5A C17A 1.460(12) . ?
C5A C4A 1.36(3) . ?
C1A C6A 1.437(14) . ?
C1A C2A 1.45(2) . ?
C12A C13A 1.3900 . ?
C12A C17A 1.3900 . ?
C13A C14A 1.3900 . ?
C14A C15A 1.3900 . ?
C15A C16A 1.3900 . ?
C16A C17A 1.3900 . ?
C6A C11A 1.405(13) . ?
C6A C7A 1.378(18) . ?
C2A C3A 1.358(15) . ?
C10A C11A 1.402(15) . ?
C10A C9A 1.419(16) . ?
C9A C8A 1.357(15) . ?
C8A C7A 1.350(16) . ?
C4A C3A 1.473(18) . ?
As1B C5B 1.90(2) . ?
As1B C1B 1.875(15) . ?
S1B C2B 1.765(11) . ?
S1B C11B 1.765(14) . ?
S2B C12B 1.724(12) . ?
S2B C4B 1.731(10) . ?
C5B C17B 1.454(14) . ?
C5B C4B 1.38(3) . ?
C1B C6B 1.445(15) . ?
C1B C2B 1.45(2) . ?
C17B C16B 1.399(13) . ?
C17B C12B 1.398(13) . ?
C16B C15B 1.424(13) . ?
C15B C14B 1.378(16) . ?
C14B C13B 1.401(15) . ?
C13B C12B 1.395(14) . ?
C6B C11B 1.408(15) . ?
C6B C7B 1.38(2) . ?
C2B C3B 1.35(2) . ?
C10B C11B 1.412(17) . ?
C10B C9B 1.421(19) . ?
C9B C8B 1.367(18) . ?
C8B C7B 1.36(2) . ?
C4B C3B 1.408(17) . ?

loop_
_exptl_oxdiff_crystal_face_indexfrac_h
_exptl_oxdiff_crystal_face_indexfrac_k
_exptl_oxdiff_crystal_face_indexfrac_l
_exptl_oxdiff_crystal_face_x
_exptl_oxdiff_crystal_face_y
_exptl_oxdiff_crystal_face_z
-0.0013 -1.0005 -1.0006 -0.0746 -0.0486 0.0486
-0.0017 0.9977 1.0013 0.0744 0.0487 -0.0484
0.5006 -1.0045 2.0021 0.0592 0.0385 0.1296
-0.5025 1.0011 -2.0013 -0.0593 -0.0385 -0.1293
0.5003 -0.0003 -0.0001 0.0178 -0.0198 0.0052
-0.5003 0.0003 0.0001 -0.0178 0.0198 -0.0052
